data_2214436
loop_
_publ_author_name
'P. S. Patil'
'Suchada Chantrapromma'
'Hoong-Kun Fun'
'S. M. Dharmaprakash'

_publ_section_title
;
 1-(3,4-Dimethoxyphenyl)-3-[4-(dimethylamino)phenyl]prop-2-en-1-one
;
_journal_coeditor_code WN2156
_journal_issue 7
_journal_name_full 'Acta Crystallographica Section E'
_journal_page_first o3253
_journal_page_last o3254
_journal_paper_doi 10.1107/S1600536807029029
_journal_volume 63
_journal_year 2007
_chemical_formula_iupac 'C19 H21 N O3'
_chemical_formula_moiety 'C19 H21 N O3'
_chemical_formula_sum 'C19 H21 N O3'
_chemical_formula_weight 311.37
_chemical_name_systematic
;
1-(3,4-Dimethoxyphenyl)-3-[4-(dimethylamino)phenyl]prop-2-en-1-one
;
_space_group_IT_number 7
_symmetry_cell_setting monoclinic
_symmetry_space_group_name_Hall 'P -2yc'
_symmetry_space_group_name_H-M 'P 1 c 1'
_atom_sites_solution_hydrogens geom
_atom_sites_solution_primary direct
_atom_sites_solution_secondary difmap
_audit_creation_method SHELXL-97
_cell_angle_alpha 90.00
_cell_angle_beta 109.4120(10)
_cell_angle_gamma 90.00
_cell_formula_units_Z 8
_cell_length_a 10.8945(2)
_cell_length_b 9.7106(2)
_cell_length_c 32.6158(5)
_cell_measurement_reflns_used 9514
_cell_measurement_temperature 100.00(10)
_cell_measurement_theta_max 30.00
_cell_measurement_theta_min 1.32
_cell_volume 3254.34(10)
_computing_cell_refinement APEX2
_computing_data_collection 'APEX2 (Bruker, 2005)'
_computing_data_reduction 'SAINT (Bruker, 2005)'
_computing_molecular_graphics SHELXTL
_computing_publication_material 'SHELXTL and PLATON (Spek, 2003)'
_computing_structure_refinement SHELXTL
_computing_structure_solution 'SHELXTL (Sheldrick, 1998)'
_diffrn_ambient_temperature 100.00(10)
_diffrn_detector_area_resol_mean 8.33
_diffrn_measured_fraction_theta_full 1.000
_diffrn_measured_fraction_theta_max 1.000
_diffrn_measurement_device_type
;
Bruker SMART APEX2 CCD area-detector
;
_diffrn_measurement_method \w
_diffrn_radiation_monochromator graphite
_diffrn_radiation_source 'fine-focus sealed tube'
_diffrn_radiation_type MoK\a
_diffrn_radiation_wavelength 0.71073
_diffrn_reflns_av_R_equivalents 0.0462
_diffrn_reflns_av_sigmaI/netI 0.0247
_diffrn_reflns_limit_h_max 15
_diffrn_reflns_limit_h_min -15
_diffrn_reflns_limit_k_max 13
_diffrn_reflns_limit_k_min -13
_diffrn_reflns_limit_l_max 45
_diffrn_reflns_limit_l_min -45
_diffrn_reflns_number 82540
_diffrn_reflns_theta_full 30.00
_diffrn_reflns_theta_max 30.00
_diffrn_reflns_theta_min 1.32
_diffrn_standards_number 0
_exptl_absorpt_coefficient_mu 0.086
_exptl_absorpt_correction_T_max 0.9725
_exptl_absorpt_correction_T_min 0.9616
_exptl_absorpt_correction_type multi-scan
_exptl_absorpt_process_details '(SADABS; Bruker, 2005)'
_exptl_crystal_colour Colorless
_exptl_crystal_density_diffrn 1.271
_exptl_crystal_density_method 'not measured'
_exptl_crystal_description Block
_exptl_crystal_F_000 1328
_exptl_crystal_size_max 0.46
_exptl_crystal_size_mid 0.41
_exptl_crystal_size_min 0.33
_refine_diff_density_max 0.433
_refine_diff_density_min -0.190
_refine_ls_extinction_method none
_refine_ls_goodness_of_fit_ref 1.046
_refine_ls_hydrogen_treatment constr
_refine_ls_matrix_type full
_refine_ls_number_parameters 845
_refine_ls_number_reflns 9514
_refine_ls_number_restraints 2
_refine_ls_restrained_S_all 1.045
_refine_ls_R_factor_all 0.0562
_refine_ls_R_factor_gt 0.0440
_refine_ls_shift/su_max 0.004
_refine_ls_shift/su_mean 0.001
_refine_ls_structure_factor_coef Fsqd
_refine_ls_weighting_details 'calc w=1/[\s^2^(Fo^2^)+(0.0725P)^2^+0.7226P] where P=(Fo^2^+2Fc^2^)/3'
_refine_ls_weighting_scheme calc
_refine_ls_wR_factor_gt 0.1160
_refine_ls_wR_factor_ref 0.1280
_reflns_number_gt 7984
_reflns_number_total 9514
_reflns_threshold_expression I>2\s(I)
_cod_data_source_file wn2156.cif
_cod_data_source_block I
_cod_original_cell_volume 3254.35(10)
_cod_original_sg_symbol_H-M 'P c'
_cod_database_code 2214436
_cod_database_fobs_code 2214436

loop_
_symmetry_equiv_pos_as_xyz
'x, y, z'
'x, -y, z+1/2'

loop_
_atom_site_type_symbol
_atom_site_label
_atom_site_fract_x
_atom_site_fract_y
_atom_site_fract_z
_atom_site_U_iso_or_equiv
_atom_site_adp_type
_atom_site_calc_flag
_atom_site_refinement_flags
_atom_site_occupancy
O O1A 0.2184(3) 0.3576(3) 0.19446(8) 0.0281(6) Uani d . 1
O O2A 0.0282(2) 0.2504(2) 0.03314(7) 0.0205(5) Uani d . 1
O O3A -0.1536(2) 0.4265(3) 0.00106(8) 0.0219(5) Uani d . 1
N N1A -0.0237(3) 0.6424(3) 0.39943(10) 0.0205(6) Uani d . 1
C C1A -0.0466(2) 0.5604(3) 0.28688(8) 0.0195(5) Uani d . 1
H H1A -0.1096 0.5567 0.2594 0.023 Uiso calc R 1
C C2A -0.0830(3) 0.5998(3) 0.32199(9) 0.0203(5) Uani d . 1
H H2A -0.1692 0.6225 0.3178 0.024 Uiso calc R 1
C C3A 0.0108(3) 0.6058(3) 0.36451(11) 0.0175(6) Uani d . 1
C C4A 0.1401(3) 0.5717(3) 0.36894(8) 0.0188(4) Uani d . 1
H H4A 0.2039 0.5758 0.3962 0.023 Uiso calc R 1
C C5A 0.1737(2) 0.5323(2) 0.33333(8) 0.0186(4) Uani d . 1
H H5A 0.2598 0.5094 0.3373 0.022 Uiso calc R 1
C C6A 0.0819(3) 0.5259(3) 0.29138(10) 0.0175(6) Uani d . 1
C C7A 0.1254(3) 0.4812(3) 0.25591(10) 0.0189(6) Uani d . 1
H H7A 0.2104 0.4486 0.2638 0.023 Uiso calc R 1
C C8A 0.0578(3) 0.4814(3) 0.21323(10) 0.0198(6) Uani d . 1
H H8A -0.0245 0.5214 0.2033 0.024 Uiso calc R 1
C C9A 0.1126(3) 0.4189(4) 0.18204(11) 0.0188(6) Uani d . 1
C C10A 0.0367(4) 0.4266(4) 0.13441(11) 0.0186(6) Uani d . 1
C C11A 0.0706(3) 0.3348(4) 0.10696(10) 0.0164(6) Uani d . 1
H H11A 0.1381 0.2726 0.1187 0.020 Uiso calc R 1
C C12A 0.0051(3) 0.3350(3) 0.06236(11) 0.0181(6) Uani d . 1
C C13A -0.0975(3) 0.4307(3) 0.04503(10) 0.0160(6) Uani d . 1
C C14A -0.1309(3) 0.5219(3) 0.07285(12) 0.0194(6) Uani d . 1
H H14A -0.1978 0.5852 0.0617 0.023 Uiso calc R 1
C C15A -0.0637(3) 0.5174(4) 0.11704(11) 0.0186(6) Uani d . 1
H H15A -0.0872 0.5773 0.1354 0.022 Uiso calc R 1
C C16A 0.0752(3) 0.6496(3) 0.44262(9) 0.0240(5) Uani d . 1
H H16A 0.1218 0.5639 0.4489 0.036 Uiso calc R 1
H H16B 0.0339 0.6664 0.4640 0.036 Uiso calc R 1
H H16C 0.1348 0.7230 0.4433 0.036 Uiso calc R 1
C C17A -0.1547(3) 0.6859(4) 0.39406(11) 0.0374(7) Uani d . 1
H H17A -0.2144 0.6132 0.3808 0.056 Uiso calc R 1
H H17B -0.1754 0.7662 0.3759 0.056 Uiso calc R 1
H H17C -0.1615 0.7074 0.4220 0.056 Uiso calc R 1
C C18A 0.1414(3) 0.1660(4) 0.04795(11) 0.0229(6) Uani d . 1
H H18A 0.1511 0.1158 0.0239 0.034 Uiso calc R 1
H H18B 0.1327 0.1024 0.0694 0.034 Uiso calc R 1
H H18C 0.2165 0.2229 0.0606 0.034 Uiso calc R 1
C C19A -0.2460(4) 0.5325(4) -0.01832(12) 0.0250(7) Uani d . 1
H H19A -0.2708 0.5266 -0.0494 0.037 Uiso calc R 1
H H19B -0.2076 0.6209 -0.0088 0.037 Uiso calc R 1
H H19C -0.3215 0.5210 -0.0097 0.037 Uiso calc R 1
O O1B 0.2013(3) -0.1813(3) 0.18798(8) 0.0321(6) Uani d . 1
O O2B 0.0047(2) -0.2380(3) 0.02555(8) 0.0229(5) Uani d . 1
O O3B -0.1786(2) -0.0577(3) -0.00111(8) 0.0225(5) Uani d . 1
N N1B -0.0187(3) 0.1402(3) 0.39488(11) 0.0226(6) Uani d . 1
C C1B 0.0394(3) 0.1339(3) 0.28945(9) 0.0205(5) Uani d . 1
H H1B 0.0303 0.1921 0.2660 0.025 Uiso calc R 1
C C2B 0.0091(2) 0.1832(3) 0.32470(9) 0.0198(5) Uani d . 1
H H2B -0.0185 0.2738 0.3247 0.024 Uiso calc R 1
C C3B 0.0195(3) 0.0973(4) 0.36088(11) 0.0193(7) Uani d . 1
C C4B 0.0685(3) -0.0364(3) 0.36010(9) 0.0255(5) Uani d . 1
H H4B 0.0803 -0.0944 0.3838 0.031 Uiso calc R 1
C C5B 0.0993(3) -0.0829(3) 0.32467(9) 0.0248(5) Uani d . 1
H H5B 0.1316 -0.1718 0.3252 0.030 Uiso calc R 1
C C6B 0.0835(3) -0.0011(3) 0.28810(10) 0.0197(6) Uani d . 1
C C7B 0.1145(3) -0.0601(3) 0.25157(10) 0.0217(6) Uani d . 1
H H7B 0.1604 -0.1427 0.2570 0.026 Uiso calc R 1
C C8B 0.0851(3) -0.0101(4) 0.21119(11) 0.0228(7) Uani d . 1
H H8B 0.0463 0.0759 0.2043 0.027 Uiso calc R 1
C C9B 0.1148(3) -0.0926(4) 0.17769(11) 0.0214(7) Uani d . 1
C C10B 0.0361(3) -0.0737(4) 0.13050(11) 0.0191(6) Uani d . 1
C C11B 0.0594(3) -0.1639(4) 0.10077(11) 0.0184(6) Uani d . 1
H H11B 0.1241 -0.2303 0.1106 0.022 Uiso calc R 1
C C12B -0.0122(3) -0.1567(3) 0.05660(11) 0.0183(6) Uani d . 1
C C13B -0.1121(3) -0.0582(3) 0.04240(11) 0.0172(6) Uani d . 1
C C14B -0.1360(3) 0.0323(4) 0.07259(12) 0.0195(6) Uani d . 1
H H14B -0.2013 0.0983 0.0634 0.023 Uiso calc R 1
C C15B -0.0617(3) 0.0225(4) 0.11609(11) 0.0188(6) Uani d . 1
H H15B -0.0782 0.0820 0.1360 0.023 Uiso calc R 1
C C16B 0.0166(4) 0.0582(3) 0.43435(10) 0.0357(7) Uani d . 1
H H16D -0.0152 -0.0340 0.4274 0.053 Uiso calc R 1
H H16E -0.0214 0.0980 0.4543 0.053 Uiso calc R 1
H H16F 0.1096 0.0565 0.4475 0.053 Uiso calc R 1
C C17B -0.0386(3) 0.2871(3) 0.40042(10) 0.0283(6) Uani d . 1
H H17D -0.0986 0.3236 0.3740 0.042 Uiso calc R 1
H H17E 0.0430 0.3346 0.4073 0.042 Uiso calc R 1
H H17F -0.0733 0.2995 0.4236 0.042 Uiso calc R 1
C C18B 0.1205(3) -0.3197(4) 0.03682(12) 0.0266(7) Uani d . 1
H H18D 0.1264 -0.3640 0.0112 0.040 Uiso calc R 1
H H18E 0.1177 -0.3882 0.0577 0.040 Uiso calc R 1
H H18F 0.1951 -0.2616 0.0491 0.040 Uiso calc R 1
C C19B -0.2680(4) 0.0535(4) -0.01769(12) 0.0270(7) Uani d . 1
H H19D -0.3014 0.0486 -0.0488 0.041 Uiso calc R 1
H H19E -0.2239 0.1396 -0.0089 0.041 Uiso calc R 1
H H19F -0.3387 0.0465 -0.0064 0.041 Uiso calc R 1
O O1C 0.3242(3) 0.3951(3) 0.48521(8) 0.0286(6) Uani d . 1
O O2C 0.5207(2) 0.4875(3) 0.64804(8) 0.0212(5) Uani d . 1
O O3C 0.7110(2) 0.3146(3) 0.67663(8) 0.0210(5) Uani d . 1
N N1C 0.5528(3) 0.1027(3) 0.27746(11) 0.0229(6) Uani d . 1
C C1C 0.5807(3) 0.1868(3) 0.39053(8) 0.0199(5) Uani d . 1
H H1C 0.6447 0.1911 0.4178 0.024 Uiso calc R 1
C C2C 0.6151(3) 0.1474(3) 0.35520(9) 0.0212(5) Uani d . 1
H H2C 0.7012 0.1252 0.3590 0.025 Uiso calc R 1
C C3C 0.5202(4) 0.1403(3) 0.31297(11) 0.0184(6) Uani d . 1
C C4C 0.3910(2) 0.1760(2) 0.30889(8) 0.0189(5) Uani d . 1
H H4C 0.3268 0.1735 0.2817 0.023 Uiso calc R 1
C C5C 0.3592(2) 0.2142(2) 0.34453(8) 0.0193(5) Uani d . 1
H H5C 0.2731 0.2367 0.3407 0.023 Uiso calc R 1
C C6C 0.4512(3) 0.2209(3) 0.38660(10) 0.0182(6) Uani d . 1
C C7C 0.4108(3) 0.2674(3) 0.42221(10) 0.0199(6) Uani d . 1
H H7C 0.3262 0.3008 0.4147 0.024 Uiso calc R 1
C C8C 0.4801(3) 0.2686(3) 0.46489(10) 0.0196(6) Uani d . 1
H H8C 0.5627 0.2296 0.4745 0.024 Uiso calc R 1
C C9C 0.4266(4) 0.3308(4) 0.49645(11) 0.0211(7) Uani d . 1
C C10C 0.5057(3) 0.3215(3) 0.54354(11) 0.0161(6) Uani d . 1
C C11C 0.4735(3) 0.4099(3) 0.57307(11) 0.0183(6) Uani d . 1
H H11C 0.4043 0.4710 0.5628 0.022 Uiso calc R 1
C C12C 0.5435(3) 0.4059(3) 0.61652(11) 0.0163(6) Uani d . 1
C C13C 0.6476(3) 0.3107(3) 0.63270(11) 0.0175(6) Uani d . 1
C C14C 0.6779(3) 0.2237(3) 0.60477(11) 0.0178(6) Uani d . 1
H H14C 0.7458 0.1612 0.6154 0.021 Uiso calc R 1
C C15C 0.6075(3) 0.2272(3) 0.55993(12) 0.0179(6) Uani d . 1
H H15C 0.6287 0.1668 0.5412 0.021 Uiso calc R 1
C C16C 0.4548(3) 0.0976(3) 0.23450(9) 0.0252(5) Uani d . 1
H H16G 0.4100 0.1842 0.2283 0.038 Uiso calc R 1
H H16H 0.3937 0.0255 0.2336 0.038 Uiso calc R 1
H H16I 0.4961 0.0797 0.2132 0.038 Uiso calc R 1
C C17C 0.6846(3) 0.0624(4) 0.28227(11) 0.0372(7) Uani d . 1
H H17G 0.7431 0.1359 0.2957 0.056 Uiso calc R 1
H H17H 0.6909 0.0430 0.2542 0.056 Uiso calc R 1
H H17I 0.7073 -0.0185 0.3001 0.056 Uiso calc R 1
C C18C 0.4028(4) 0.5656(4) 0.63452(13) 0.0270(7) Uani d . 1
H H18G 0.3944 0.6151 0.6589 0.040 Uiso calc R 1
H H18H 0.3301 0.5045 0.6232 0.040 Uiso calc R 1
H H18I 0.4047 0.6296 0.6123 0.040 Uiso calc R 1
C C19C 0.8005(4) 0.2048(4) 0.69443(12) 0.0258(7) Uani d . 1
H H19G 0.8313 0.2111 0.7256 0.039 Uiso calc R 1
H H19H 0.8728 0.2116 0.6839 0.039 Uiso calc R 1
H H19I 0.7574 0.1181 0.6857 0.039 Uiso calc R 1
O O1D 0.3263(3) 0.9259(3) 0.48468(9) 0.0309(6) Uani d . 1
O O2D 0.5134(2) 1.0042(3) 0.64606(8) 0.0207(5) Uani d . 1
O O3D 0.6913(3) 0.8210(3) 0.67617(8) 0.0232(5) Uani d . 1
N N1D 0.5476(3) 0.6017(3) 0.27921(11) 0.0234(6) Uani d . 1
C C1D 0.4941(3) 0.6108(3) 0.38553(8) 0.0197(5) Uani d . 1
H H1D 0.5043 0.5531 0.4092 0.024 Uiso calc R 1
C C2D 0.5236(2) 0.5615(2) 0.35009(8) 0.0192(5) Uani d . 1
H H2D 0.5517 0.4711 0.3502 0.023 Uiso calc R 1
C C3D 0.5117(4) 0.6460(3) 0.31398(11) 0.0189(7) Uani d . 1
C C4D 0.4631(3) 0.7807(3) 0.31468(9) 0.0268(6) Uani d . 1
H H4D 0.4511 0.8384 0.2909 0.032 Uiso calc R 1
C C5D 0.4332(3) 0.8275(3) 0.35014(9) 0.0251(5) Uani d . 1
H H5D 0.4014 0.9166 0.3497 0.030 Uiso calc R 1
C C6D 0.4494(3) 0.7449(4) 0.38671(10) 0.0196(6) Uani d . 1
C C7D 0.4182(3) 0.8042(3) 0.42283(11) 0.0215(6) Uani d . 1
H H7D 0.3711 0.8859 0.4169 0.026 Uiso calc R 1
C C8D 0.4483(3) 0.7569(4) 0.46385(11) 0.0215(6) Uani d . 1
H H8D 0.4909 0.6731 0.4718 0.026 Uiso calc R 1
C C9D 0.4124(3) 0.8402(4) 0.49585(11) 0.0204(7) Uani d . 1
C C10D 0.4906(3) 0.8260(3) 0.54287(10) 0.0161(6) Uani d . 1
C C11D 0.4629(3) 0.9200(4) 0.57189(11) 0.0179(6) Uani d . 1
H H11D 0.3968 0.9845 0.5613 0.021 Uiso calc R 1
C C12D 0.5325(3) 0.9169(3) 0.61539(11) 0.0158(6) Uani d . 1
C C13D 0.6306(3) 0.8167(4) 0.63231(11) 0.0195(6) Uani d . 1
C C14D 0.6593(3) 0.7258(4) 0.60467(11) 0.0192(7) Uani d . 1
H H14D 0.7258 0.6619 0.6156 0.023 Uiso calc R 1
C C15D 0.5890(3) 0.7284(3) 0.55968(12) 0.0206(7) Uani d . 1
H H15D 0.6081 0.6653 0.5412 0.025 Uiso calc R 1
C C16D 0.5116(4) 0.6850(3) 0.23981(10) 0.0358(7) Uani d . 1
H H16J 0.5491 0.7752 0.2466 0.054 Uiso calc R 1
H H16K 0.4186 0.6927 0.2281 0.054 Uiso calc R 1
H H16L 0.5435 0.6422 0.2188 0.054 Uiso calc R 1
C C17D 0.5689(3) 0.4571(3) 0.27397(10) 0.0292(6) Uani d . 1
H H17J 0.6332 0.4227 0.2999 0.044 Uiso calc R 1
H H17K 0.5989 0.4446 0.2497 0.044 Uiso calc R 1
H H17L 0.4889 0.4078 0.2689 0.044 Uiso calc R 1
C C18D 0.4001(3) 1.0900(3) 0.63159(12) 0.0231(6) Uani d . 1
H H18J 0.3939 1.1436 0.6555 0.035 Uiso calc R 1
H H18K 0.3240 1.0335 0.6204 0.035 Uiso calc R 1
H H18L 0.4066 1.1504 0.6091 0.035 Uiso calc R 1
C C19D 0.7807(4) 0.7130(4) 0.69470(13) 0.0271(7) Uani d . 1
H H19J 0.8113 0.7215 0.7258 0.041 Uiso calc R 1
H H19K 0.8532 0.7188 0.6842 0.041 Uiso calc R 1
H H19L 0.7381 0.6257 0.6866 0.041 Uiso calc R 1

loop_
_atom_site_aniso_label
_atom_site_aniso_U_11
_atom_site_aniso_U_22
_atom_site_aniso_U_33
_atom_site_aniso_U_12
_atom_site_aniso_U_13
_atom_site_aniso_U_23
O1A 0.0250(11) 0.0387(13) 0.0197(11) 0.0097(9) 0.0062(9) 0.0022(9)
O2A 0.0240(11) 0.0233(10) 0.0144(10) 0.0045(8) 0.0064(8) 0.0011(8)
O3A 0.0199(11) 0.0254(11) 0.0168(10) 0.0055(8) 0.0015(8) -0.0003(8)
N1A 0.0175(13) 0.0264(14) 0.0181(13) -0.0028(10) 0.0064(10) -0.0020(10)
C1A 0.0177(11) 0.0227(11) 0.0152(11) -0.0002(9) 0.0018(9) 0.0002(9)
C2A 0.0181(11) 0.0234(12) 0.0188(12) -0.0004(9) 0.0054(9) -0.0003(9)
C3A 0.0182(14) 0.0178(14) 0.0171(14) -0.0023(10) 0.0067(11) 0.0004(10)
C4A 0.0197(11) 0.0210(11) 0.0135(10) -0.0030(9) 0.0025(9) -0.0009(8)
C5A 0.0177(11) 0.0195(11) 0.0172(11) -0.0012(8) 0.0039(9) -0.0006(9)
C6A 0.0197(14) 0.0178(13) 0.0160(13) -0.0026(10) 0.0073(11) -0.0017(10)
C7A 0.0198(13) 0.0213(14) 0.0163(13) -0.0021(10) 0.0069(10) -0.0017(10)
C8A 0.0225(14) 0.0225(13) 0.0157(12) 0.0007(10) 0.0080(11) -0.0014(10)
C9A 0.0203(14) 0.0213(14) 0.0146(14) -0.0006(11) 0.0056(11) -0.0013(10)
C10A 0.0185(14) 0.0196(14) 0.0171(14) -0.0007(11) 0.0051(11) 0.0005(11)
C11A 0.0184(14) 0.0181(13) 0.0131(14) 0.0003(10) 0.0056(11) 0.0013(10)
C12A 0.0184(14) 0.0151(12) 0.0213(16) -0.0013(10) 0.0073(12) 0.0003(10)
C13A 0.0179(14) 0.0187(13) 0.0111(13) 0.0004(10) 0.0044(10) 0.0018(10)
C14A 0.0180(13) 0.0177(14) 0.0222(16) 0.0024(11) 0.0061(11) -0.0002(11)
C15A 0.0214(14) 0.0207(15) 0.0154(13) -0.0001(11) 0.0083(11) -0.0017(11)
C16A 0.0283(14) 0.0293(13) 0.0140(11) -0.0033(10) 0.0066(10) -0.0036(9)
C17A 0.0244(14) 0.064(2) 0.0263(15) 0.0071(13) 0.0117(12) -0.0055(14)
C18A 0.0230(14) 0.0246(14) 0.0221(14) 0.0034(11) 0.0090(11) -0.0014(11)
C19A 0.0244(15) 0.0247(15) 0.0203(15) 0.0043(11) 0.0000(12) 0.0020(11)
O1B 0.0306(12) 0.0449(14) 0.0208(11) 0.0109(11) 0.0084(9) 0.0057(10)
O2B 0.0222(11) 0.0248(11) 0.0213(11) 0.0037(8) 0.0067(9) -0.0025(8)
O3B 0.0230(11) 0.0248(11) 0.0163(10) 0.0042(8) 0.0021(8) 0.0000(8)
N1B 0.0266(14) 0.0178(12) 0.0251(14) 0.0023(10) 0.0108(11) 0.0006(10)
C1B 0.0181(11) 0.0234(12) 0.0169(12) -0.0041(9) 0.0015(9) 0.0037(9)
C2B 0.0173(11) 0.0193(11) 0.0203(12) -0.0002(8) 0.0026(9) 0.0024(9)
C3B 0.0152(13) 0.0214(15) 0.0204(15) -0.0011(10) 0.0046(12) 0.0017(11)
C4B 0.0375(15) 0.0210(12) 0.0216(12) 0.0019(10) 0.0147(11) 0.0059(9)
C5B 0.0350(14) 0.0182(11) 0.0236(13) 0.0014(10) 0.0130(11) 0.0028(10)
C6B 0.0190(13) 0.0210(14) 0.0185(13) -0.0065(10) 0.0055(11) 0.0011(11)
C7B 0.0226(13) 0.0239(15) 0.0185(12) -0.0047(11) 0.0066(10) -0.0017(11)
C8B 0.0220(15) 0.0286(14) 0.0155(13) -0.0037(11) 0.0034(11) -0.0002(10)
C9B 0.0195(15) 0.0270(16) 0.0175(14) -0.0047(11) 0.0062(11) 0.0003(11)
C10B 0.0160(13) 0.0233(15) 0.0165(14) -0.0049(11) 0.0036(11) 0.0027(11)
C11B 0.0185(14) 0.0179(13) 0.0188(15) -0.0015(10) 0.0061(11) 0.0019(10)
C12B 0.0194(14) 0.0184(13) 0.0175(14) -0.0037(10) 0.0065(11) 0.0005(10)
C13B 0.0168(13) 0.0203(14) 0.0142(13) -0.0019(10) 0.0049(11) 0.0002(11)
C14B 0.0179(13) 0.0193(14) 0.0217(15) -0.0004(11) 0.0069(11) -0.0024(11)
C15B 0.0205(14) 0.0225(16) 0.0149(13) -0.0031(11) 0.0079(11) -0.0013(11)
C16B 0.055(2) 0.0337(15) 0.0268(15) 0.0103(14) 0.0247(14) 0.0053(12)
C17B 0.0357(15) 0.0207(12) 0.0317(14) 0.0012(10) 0.0154(12) -0.0026(10)
C18B 0.0203(14) 0.0291(15) 0.0301(17) 0.0041(11) 0.0080(12) -0.0032(12)
C19B 0.0318(17) 0.0246(15) 0.0190(14) 0.0056(12) 0.0009(12) 0.0025(11)
O1C 0.0227(11) 0.0403(13) 0.0203(10) 0.0104(9) 0.0036(8) 0.0026(9)
O2C 0.0235(11) 0.0226(10) 0.0182(10) 0.0063(8) 0.0076(8) -0.0029(8)
O3C 0.0222(11) 0.0247(11) 0.0150(10) 0.0053(8) 0.0046(8) 0.0007(8)
N1C 0.0208(14) 0.0303(15) 0.0171(13) -0.0012(11) 0.0055(11) -0.0025(10)
C1C 0.0211(12) 0.0216(11) 0.0135(11) -0.0020(9) 0.0010(9) 0.0014(8)
C2C 0.0149(11) 0.0240(12) 0.0215(12) -0.0005(9) 0.0016(9) 0.0019(9)
C3C 0.0227(15) 0.0166(14) 0.0156(14) -0.0034(10) 0.0060(12) -0.0009(10)
C4C 0.0169(11) 0.0212(11) 0.0152(11) -0.0010(8) 0.0006(9) -0.0001(8)
C5C 0.0167(11) 0.0210(11) 0.0175(11) -0.0010(9) 0.0021(9) -0.0016(9)
C6C 0.0195(13) 0.0190(13) 0.0139(12) -0.0010(10) 0.0026(10) 0.0016(10)
C7C 0.0204(13) 0.0196(14) 0.0192(13) -0.0012(10) 0.0061(10) 0.0007(10)
C8C 0.0205(14) 0.0187(13) 0.0179(13) -0.0005(10) 0.0040(11) 0.0001(10)
C9C 0.0221(15) 0.0228(14) 0.0179(14) -0.0012(11) 0.0061(12) 0.0030(11)
C10C 0.0169(13) 0.0164(13) 0.0165(14) -0.0007(10) 0.0077(11) 0.0007(10)
C11C 0.0167(14) 0.0174(13) 0.0214(15) 0.0001(10) 0.0073(12) 0.0010(11)
C12C 0.0175(13) 0.0166(13) 0.0175(13) 0.0006(10) 0.0093(11) -0.0018(10)
C13C 0.0155(13) 0.0174(13) 0.0181(14) -0.0014(10) 0.0036(11) 0.0009(11)
C14C 0.0161(13) 0.0185(14) 0.0178(14) 0.0015(10) 0.0042(11) 0.0025(11)
C15C 0.0185(14) 0.0156(14) 0.0218(15) 0.0024(10) 0.0096(11) -0.0015(11)
C16C 0.0272(13) 0.0307(14) 0.0177(12) -0.0007(10) 0.0074(10) -0.0032(10)
C17C 0.0226(14) 0.063(2) 0.0263(15) 0.0053(13) 0.0086(12) -0.0051(14)
C18C 0.0228(14) 0.0274(15) 0.0324(16) 0.0073(12) 0.0114(12) -0.0032(12)
C19C 0.0260(16) 0.0253(15) 0.0210(15) 0.0057(11) 0.0009(12) 0.0004(11)
O1D 0.0256(11) 0.0455(14) 0.0199(10) 0.0069(10) 0.0052(9) 0.0011(9)
O2D 0.0234(10) 0.0205(10) 0.0175(10) 0.0048(8) 0.0057(8) -0.0028(8)
O3D 0.0271(12) 0.0246(10) 0.0141(10) 0.0045(8) 0.0020(8) 0.0002(8)
N1D 0.0310(15) 0.0231(14) 0.0195(13) 0.0009(11) 0.0127(11) 0.0004(10)
C1D 0.0169(11) 0.0232(12) 0.0152(11) -0.0025(9) 0.0005(9) 0.0038(9)
C2D 0.0159(11) 0.0189(11) 0.0198(12) -0.0014(8) 0.0020(9) 0.0020(9)
C3D 0.0205(14) 0.0195(15) 0.0164(14) -0.0033(11) 0.0060(11) -0.0004(10)
C4D 0.0380(15) 0.0234(12) 0.0219(12) 0.0054(10) 0.0140(12) 0.0057(10)
C5D 0.0360(14) 0.0180(11) 0.0243(12) 0.0009(10) 0.0142(11) 0.0028(9)
C6D 0.0174(13) 0.0260(14) 0.0131(13) -0.0033(10) 0.0020(10) -0.0019(10)
C7D 0.0194(13) 0.0245(14) 0.0202(13) -0.0042(10) 0.0060(10) -0.0008(10)
C8D 0.0221(15) 0.0231(13) 0.0174(13) -0.0024(11) 0.0040(11) -0.0016(10)
C9D 0.0178(14) 0.0261(16) 0.0174(14) -0.0036(11) 0.0060(11) 0.0002(11)
C10D 0.0176(14) 0.0184(13) 0.0132(13) -0.0026(11) 0.0061(11) -0.0006(10)
C11D 0.0141(13) 0.0192(13) 0.0204(15) 0.0000(10) 0.0060(11) 0.0022(11)
C12D 0.0175(13) 0.0171(12) 0.0140(13) -0.0012(10) 0.0069(10) 0.0000(10)
C13D 0.0176(14) 0.0203(14) 0.0190(15) -0.0029(11) 0.0040(11) 0.0003(11)
C14D 0.0197(14) 0.0209(15) 0.0169(14) 0.0018(11) 0.0060(11) 0.0041(11)
C15D 0.0219(15) 0.0175(15) 0.0220(15) -0.0006(11) 0.0070(12) -0.0010(12)
C16D 0.052(2) 0.0348(16) 0.0266(15) 0.0104(14) 0.0212(14) 0.0055(12)
C17D 0.0370(15) 0.0242(13) 0.0300(14) -0.0004(11) 0.0160(12) -0.0025(11)
C18D 0.0223(14) 0.0219(14) 0.0249(14) 0.0050(10) 0.0076(11) -0.0021(11)
C19D 0.0251(16) 0.0268(15) 0.0222(15) 0.0028(12) -0.0018(12) 0.0011(12)

loop_
_atom_type_symbol
_atom_type_description
_atom_type_scat_dispersion_real
_atom_type_scat_dispersion_imag
_atom_type_scat_source
C C 0.0033 0.0000 'International Tables Vol C Tables 4.2.6.8 and 6.1.1.4'
H H 0.0000 0.0000 'International Tables Vol C Tables 4.2.6.8 and 6.1.1.4'
N N 0.0061 0.0000 'International Tables Vol C Tables 4.2.6.8 and 6.1.1.4'
O O 0.0106 0.0000 'International Tables Vol C Tables 4.2.6.8 and 6.1.1.4'

loop_
_geom_angle_atom_site_label_1
_geom_angle_atom_site_label_2
_geom_angle_atom_site_label_3
_geom_angle
C12A O2A C18A 117.1(3)
C13A O3A C19A 116.6(3)
C3A N1A C17A 120.8(3)
C3A N1A C16A 119.9(3)
C17A N1A C16A 119.0(3)
C2A C1A C6A 122.1(2)
C2A C1A H1A 119.0
C6A C1A H1A 119.0
C1A C2A C3A 120.5(3)
C1A C2A H2A 119.8
C3A C2A H2A 119.8
N1A C3A C4A 121.4(3)
N1A C3A C2A 121.2(3)
C4A C3A C2A 117.4(3)
C5A C4A C3A 121.0(2)
C5A C4A H4A 119.5
C3A C4A H4A 119.5
C4A C5A C6A 122.0(2)
C4A C5A H5A 119.0
C6A C5A H5A 119.0
C1A C6A C5A 117.1(3)
C1A C6A C7A 124.6(3)
C5A C6A C7A 118.3(3)
C8A C7A C6A 127.8(3)
C8A C7A H7A 116.1
C6A C7A H7A 116.1
C7A C8A C9A 120.5(3)
C7A C8A H8A 119.8
C9A C8A H8A 119.8
O1A C9A C8A 121.3(3)
O1A C9A C10A 119.7(3)
C8A C9A C10A 119.0(3)
C15A C10A C11A 119.3(3)
C15A C10A C9A 123.4(3)
C11A C10A C9A 117.3(3)
C12A C11A C10A 121.1(3)
C12A C11A H11A 119.5
C10A C11A H11A 119.5
O2A C12A C11A 126.1(3)
O2A C12A C13A 115.2(3)
C11A C12A C13A 118.7(3)
O3A C13A C14A 125.5(3)
O3A C13A C12A 114.8(3)
C14A C13A C12A 119.7(3)
C15A C14A C13A 119.6(3)
C15A C14A H14A 120.2
C13A C14A H14A 120.2
C10A C15A C14A 121.6(3)
C10A C15A H15A 119.2
C14A C15A H15A 119.2
N1A C16A H16A 109.5
N1A C16A H16B 109.5
H16A C16A H16B 109.5
N1A C16A H16C 109.5
H16A C16A H16C 109.5
H16B C16A H16C 109.5
N1A C17A H17A 109.5
N1A C17A H17B 109.5
H17A C17A H17B 109.5
N1A C17A H17C 109.5
H17A C17A H17C 109.5
H17B C17A H17C 109.5
O2A C18A H18A 109.5
O2A C18A H18B 109.5
H18A C18A H18B 109.5
O2A C18A H18C 109.5
H18A C18A H18C 109.5
H18B C18A H18C 109.5
O3A C19A H19A 109.5
O3A C19A H19B 109.5
H19A C19A H19B 109.5
O3A C19A H19C 109.5
H19A C19A H19C 109.5
H19B C19A H19C 109.5
C12B O2B C18B 117.5(3)
C13B O3B C19B 117.1(3)
C3B N1B C16B 119.2(3)
C3B N1B C17B 119.5(3)
C16B N1B C17B 115.5(3)
C2B C1B C6B 121.9(2)
C2B C1B H1B 119.0
C6B C1B H1B 119.0
C1B C2B C3B 120.9(2)
C1B C2B H2B 119.6
C3B C2B H2B 119.6
N1B C3B C4B 120.9(3)
N1B C3B C2B 122.1(3)
C4B C3B C2B 117.0(3)
C5B C4B C3B 121.0(3)
C5B C4B H4B 119.5
C3B C4B H4B 119.5
C4B C5B C6B 122.3(3)
C4B C5B H5B 118.9
C6B C5B H5B 118.9
C5B C6B C1B 116.8(3)
C5B C6B C7B 118.6(3)
C1B C6B C7B 124.6(3)
C8B C7B C6B 128.0(3)
C8B C7B H7B 116.0
C6B C7B H7B 116.0
C7B C8B C9B 119.5(3)
C7B C8B H8B 120.2
C9B C8B H8B 120.2
O1B C9B C8B 120.8(3)
O1B C9B C10B 119.1(3)
C8B C9B C10B 120.1(3)
C15B C10B C11B 119.3(3)
C15B C10B C9B 123.1(3)
C11B C10B C9B 117.5(3)
C10B C11B C12B 121.3(3)
C10B C11B H11B 119.3
C12B C11B H11B 119.3
O2B C12B C11B 125.4(3)
O2B C12B C13B 115.8(3)
C11B C12B C13B 118.7(3)
O3B C13B C12B 115.5(3)
O3B C13B C14B 124.7(3)
C12B C13B C14B 119.8(3)
C15B C14B C13B 119.6(3)
C15B C14B H14B 120.2
C13B C14B H14B 120.2
C10B C15B C14B 121.3(3)
C10B C15B H15B 119.4
C14B C15B H15B 119.4
N1B C16B H16D 109.5
N1B C16B H16E 109.5
H16D C16B H16E 109.5
N1B C16B H16F 109.5
H16D C16B H16F 109.5
H16E C16B H16F 109.5
N1B C17B H17D 109.5
N1B C17B H17E 109.5
H17D C17B H17E 109.5
N1B C17B H17F 109.5
H17D C17B H17F 109.5
H17E C17B H17F 109.5
O2B C18B H18D 109.5
O2B C18B H18E 109.5
H18D C18B H18E 109.5
O2B C18B H18F 109.5
H18D C18B H18F 109.5
H18E C18B H18F 109.5
O3B C19B H19D 109.5
O3B C19B H19E 109.5
H19D C19B H19E 109.5
O3B C19B H19F 109.5
H19D C19B H19F 109.5
H19E C19B H19F 109.5
C12C O2C C18C 116.1(3)
C13C O3C C19C 116.3(3)
C3C N1C C17C 120.5(3)
C3C N1C C16C 120.7(3)
C17C N1C C16C 118.7(3)
C2C C1C C6C 122.0(2)
C2C C1C H1C 119.0
C6C C1C H1C 119.0
C1C C2C C3C 120.7(3)
C1C C2C H2C 119.6
C3C C2C H2C 119.6
N1C C3C C4C 121.1(3)
N1C C3C C2C 121.5(3)
C4C C3C C2C 117.4(3)
C5C C4C C3C 120.8(2)
C5C C4C H4C 119.6
C3C C4C H4C 119.6
C4C C5C C6C 122.8(3)
C4C C5C H5C 118.6
C6C C5C H5C 118.6
C5C C6C C1C 116.4(3)
C5C C6C C7C 119.4(3)
C1C C6C C7C 124.2(3)
C8C C7C C6C 128.2(3)
C8C C7C H7C 115.9
C6C C7C H7C 115.9
C7C C8C C9C 120.7(3)
C7C C8C H8C 119.6
C9C C8C H8C 119.6
O1C C9C C8C 122.3(3)
O1C C9C C10C 119.8(3)
C8C C9C C10C 117.9(3)
C15C C10C C11C 118.7(3)
C15C C10C C9C 123.1(3)
C11C C10C C9C 118.3(3)
C12C C11C C10C 120.5(3)
C12C C11C H11C 119.8
C10C C11C H11C 119.8
C11C C12C O2C 125.2(3)
C11C C12C C13C 120.3(3)
O2C C12C C13C 114.5(3)
C14C C13C O3C 124.6(3)
C14C C13C C12C 119.8(3)
O3C C13C C12C 115.7(3)
C13C C14C C15C 120.7(3)
C13C C14C H14C 119.7
C15C C14C H14C 119.7
C10C C15C C14C 120.1(3)
C10C C15C H15C 120.0
C14C C15C H15C 120.0
N1C C16C H16G 109.5
N1C C16C H16H 109.5
H16G C16C H16H 109.5
N1C C16C H16I 109.5
H16G C16C H16I 109.5
H16H C16C H16I 109.5
N1C C17C H17G 109.5
N1C C17C H17H 109.5
H17G C17C H17H 109.5
N1C C17C H17I 109.5
H17G C17C H17I 109.5
H17H C17C H17I 109.5
O2C C18C H18G 109.5
O2C C18C H18H 109.5
H18G C18C H18H 109.5
O2C C18C H18I 109.5
H18G C18C H18I 109.5
H18H C18C H18I 109.5
O3C C19C H19G 109.5
O3C C19C H19H 109.5
H19G C19C H19H 109.5
O3C C19C H19I 109.5
H19G C19C H19I 109.5
H19H C19C H19I 109.5
C12D O2D C18D 116.1(3)
C13D O3D C19D 116.6(3)
C3D N1D C17D 120.0(3)
C3D N1D C16D 118.9(3)
C17D N1D C16D 116.3(3)
C2D C1D C6D 121.7(2)
C2D C1D H1D 119.1
C6D C1D H1D 119.1
C1D C2D C3D 121.1(2)
C1D C2D H2D 119.5
C3D C2D H2D 119.5
N1D C3D C2D 122.2(3)
N1D C3D C4D 120.6(3)
C2D C3D C4D 117.2(3)
C5D C4D C3D 120.9(3)
C5D C4D H4D 119.6
C3D C4D H4D 119.6
C4D C5D C6D 121.8(3)
C4D C5D H5D 119.1
C6D C5D H5D 119.1
C1D C6D C5D 117.3(3)
C1D C6D C7D 124.9(3)
C5D C6D C7D 117.9(3)
C8D C7D C6D 128.7(3)
C8D C7D H7D 115.6
C6D C7D H7D 115.6
C7D C8D C9D 118.8(3)
C7D C8D H8D 120.6
C9D C8D H8D 120.6
O1D C9D C8D 121.6(3)
O1D C9D C10D 119.4(3)
C8D C9D C10D 118.8(3)
C15D C10D C11D 118.7(3)
C15D C10D C9D 124.5(3)
C11D C10D C9D 116.8(3)
C12D C11D C10D 120.7(3)
C12D C11D H11D 119.7
C10D C11D H11D 119.7
C11D C12D O2D 125.0(3)
C11D C12D C13D 120.4(3)
O2D C12D C13D 114.6(3)
O3D C13D C14D 125.0(3)
O3D C13D C12D 115.4(3)
C14D C13D C12D 119.6(3)
C13D C14D C15D 120.6(3)
C13D C14D H14D 119.7
C15D C14D H14D 119.7
C10D C15D C14D 120.0(3)
C10D C15D H15D 120.0
C14D C15D H15D 120.0
N1D C16D H16J 109.5
N1D C16D H16K 109.5
H16J C16D H16K 109.5
N1D C16D H16L 109.5
H16J C16D H16L 109.5
H16K C16D H16L 109.5
N1D C17D H17J 109.5
N1D C17D H17K 109.5
H17J C17D H17K 109.5
N1D C17D H17L 109.5
H17J C17D H17L 109.5
H17K C17D H17L 109.5
O2D C18D H18J 109.5
O2D C18D H18K 109.5
H18J C18D H18K 109.5
O2D C18D H18L 109.5
H18J C18D H18L 109.5
H18K C18D H18L 109.5
O3D C19D H19J 109.5
O3D C19D H19K 109.5
H19J C19D H19K 109.5
O3D C19D H19L 109.5
H19J C19D H19L 109.5
H19K C19D H19L 109.5

loop_
_geom_bond_atom_site_label_1
_geom_bond_atom_site_label_2
_geom_bond_distance
O1A C9A 1.240(4)
O2A C12A 1.344(4)
O2A C18A 1.424(4)
O3A C13A 1.360(4)
O3A C19A 1.431(4)
N1A C3A 1.360(5)
N1A C17A 1.442(4)
N1A C16A 1.463(4)
C1A C2A 1.384(3)
C1A C6A 1.400(4)
C1A H1A 0.9300
C2A C3A 1.424(4)
C2A H2A 0.9300
C3A C4A 1.407(5)
C4A C5A 1.383(3)
C4A H4A 0.9300
C5A C6A 1.402(4)
C5A H5A 0.9300
C6A C7A 1.454(5)
C7A C8A 1.341(4)
C7A H7A 0.9300
C8A C9A 1.472(5)
C8A H8A 0.9300
C9A C10A 1.500(5)
C10A C15A 1.372(5)
C10A C11A 1.398(5)
C11A C12A 1.391(5)
C11A H11A 0.9300
C12A C13A 1.419(5)
C13A C14A 1.400(5)
C14A C15A 1.383(5)
C14A H14A 0.9300
C15A H15A 0.9300
C16A H16A 0.9600
C16A H16B 0.9600
C16A H16C 0.9600
C17A H17A 0.9600
C17A H17B 0.9600
C17A H17C 0.9600
C18A H18A 0.9600
C18A H18B 0.9600
C18A H18C 0.9600
C19A H19A 0.9600
C19A H19B 0.9600
C19A H19C 0.9600
O1B C9B 1.238(5)
O2B C12B 1.344(4)
O2B C18B 1.431(4)
O3B C13B 1.362(4)
O3B C19B 1.434(4)
N1B C3B 1.372(5)
N1B C16B 1.453(4)
N1B C17B 1.463(4)
C1B C2B 1.383(4)
C1B C6B 1.402(4)
C1B H1B 0.9300
C2B C3B 1.418(4)
C2B H2B 0.9300
C3B C4B 1.407(4)
C4B C5B 1.382(4)
C4B H4B 0.9300
C5B C6B 1.396(4)
C5B H5B 0.9300
C6B C7B 1.460(5)
C7B C8B 1.339(5)
C7B H7B 0.9300
C8B C9B 1.475(5)
C8B H8B 0.9300
C9B C10B 1.503(5)
C10B C15B 1.377(5)
C10B C11B 1.391(5)
C11B C12B 1.394(5)
C11B H11B 0.9300
C12B C13B 1.406(5)
C13B C14B 1.407(5)
C14B C15B 1.383(5)
C14B H14B 0.9300
C15B H15B 0.9300
C16B H16D 0.9600
C16B H16E 0.9600
C16B H16F 0.9600
C17B H17D 0.9600
C17B H17E 0.9600
C17B H17F 0.9600
C18B H18D 0.9600
C18B H18E 0.9600
C18B H18F 0.9600
C19B H19D 0.9600
C19B H19E 0.9600
C19B H19F 0.9600
O1C C9C 1.223(4)
O2C C12C 1.384(4)
O2C C18C 1.429(4)
O3C C13C 1.369(4)
O3C C19C 1.431(4)
N1C C3C 1.369(5)
N1C C17C 1.446(5)
N1C C16C 1.453(4)
C1C C2C 1.379(4)
C1C C6C 1.413(4)
C1C H1C 0.9300
C2C C3C 1.423(4)
C2C H2C 0.9300
C3C C4C 1.412(5)
C4C C5C 1.370(3)
C4C H4C 0.9300
C5C C6C 1.406(4)
C5C H5C 0.9300
C6C C7C 1.445(5)
C7C C8C 1.345(4)
C7C H7C 0.9300
C8C C9C 1.471(5)
C8C H8C 0.9300
C9C C10C 1.493(5)
C10C C15C 1.401(5)
C10C C11C 1.418(5)
C11C C12C 1.369(5)
C11C H11C 0.9300
C12C C13C 1.421(5)
C13C C14C 1.361(5)
C14C C15C 1.408(5)
C14C H14C 0.9300
C15C H15C 0.9300
C16C H16G 0.9600
C16C H16H 0.9600
C16C H16I 0.9600
C17C H17G 0.9600
C17C H17H 0.9600
C17C H17I 0.9600
C18C H18G 0.9600
C18C H18H 0.9600
C18C H18I 0.9600
C19C H19G 0.9600
C19C H19H 0.9600
C19C H19I 0.9600
O1D C9D 1.216(5)
O2D C12D 1.379(4)
O2D C18D 1.432(4)
O3D C13D 1.363(4)
O3D C19D 1.423(4)
N1D C3D 1.385(5)
N1D C17D 1.442(4)
N1D C16D 1.458(4)
C1D C2D 1.384(4)
C1D C6D 1.395(4)
C1D H1D 0.9300
C2D C3D 1.405(4)
C2D H2D 0.9300
C3D C4D 1.414(4)
C4D C5D 1.379(4)
C4D H4D 0.9300
C5D C6D 1.399(4)
C5D H5D 0.9300
C6D C7D 1.449(5)
C7D C8D 1.348(5)
C7D H7D 0.9300
C8D C9D 1.473(5)
C8D H8D 0.9300
C9D C10D 1.493(5)
C10D C15D 1.399(5)
C10D C11D 1.418(5)
C11D C12D 1.369(5)
C11D H11D 0.9300
C12D C13D 1.414(5)
C13D C14D 1.370(5)
C14D C15D 1.412(5)
C14D H14D 0.9300
C15D H15D 0.9300
C16D H16J 0.9600
C16D H16K 0.9600
C16D H16L 0.9600
C17D H17J 0.9600
C17D H17K 0.9600
C17D H17L 0.9600
C18D H18J 0.9600
C18D H18K 0.9600
C18D H18L 0.9600
C19D H19J 0.9600
C19D H19K 0.9600
C19D H19L 0.9600

loop_
_geom_hbond_atom_site_label_D
_geom_hbond_atom_site_label_H
_geom_hbond_atom_site_label_A
_geom_hbond_site_symmetry_A
_geom_hbond_distance_DH
_geom_hbond_distance_HA
_geom_hbond_distance_DA
_geom_hbond_angle_DHA
_geom_hbond_publ_flag
C16C H16I O2D 2_564 0.96 2.4019 3.306(4) 157 y
C16D H16K O1B 1_565 0.96 2.5990 3.489(5) 154 y
C16D H16L O2C 2_564 0.96 2.5677 3.460(4) 155 y
C18B H18D O1C 2_554 0.96 2.5822 3.283(5) 130 y
C18C H18G O1A 2_565 0.96 2.5632 3.320(5) 136 y
C19A H19B O2B 1_565 0.96 2.5999 3.446(5) 147 y
C2B H2B Cg1 1_555 0.93 2.9169 3.737(3) 148 y
C2D H2D Cg3 1_555 0.93 2.9055 3.718(2) 147 y
C5A H5A Cg4 1_555 0.93 2.9116 3.559(3) 128 y
C5B H5B Cg1 1_545 0.93 2.7223 3.466(3) 138 y
C5C H5C Cg2 1_555 0.93 2.9156 3.559(3) 128 y
C5D H5D Cg3 1_565 0.93 2.7278 3.481(3) 139 y
C14A H14A Cg7 2_464 0.93 3.0290 3.742(4) 135 y
C14B H14B Cg8 2_464 0.93 3.0521 3.773(4) 136 y
C14C H14C Cg6 2_655 0.93 2.9627 3.676(4) 135 y
C14D H14D Cg5 2_665 0.93 3.1683 3.875(4) 134 y
C18A H18B Cg6 1_555 0.96 2.6702 3.480(4) 142 y
C18B H18E Cg5 1_545 0.96 2.8275 3.683(4) 149 y
C18C H18I Cg8 1_555 0.96 2.8172 3.639(4) 144 y
C18D H18L Cg7 1_565 0.96 2.6994 3.505(4) 142 y

loop_
_geom_torsion_atom_site_label_1
_geom_torsion_atom_site_label_2
_geom_torsion_atom_site_label_3
_geom_torsion_atom_site_label_4
_geom_torsion
C6A C1A C2A C3A -0.3(4)
C17A N1A C3A C4A 175.8(3)
C16A N1A C3A C4A 1.2(5)
C17A N1A C3A C2A -4.5(5)
C16A N1A C3A C2A -179.1(3)
C1A C2A C3A N1A -179.0(3)
C1A C2A C3A C4A 0.6(4)
N1A C3A C4A C5A 178.9(3)
C2A C3A C4A C5A -0.8(4)
C3A C4A C5A C6A 0.7(4)
C2A C1A C6A C5A 0.2(4)
C2A C1A C6A C7A 178.7(3)
C4A C5A C6A C1A -0.4(4)
C4A C5A C6A C7A -179.0(3)
C1A C6A C7A C8A 9.0(5)
C5A C6A C7A C8A -172.5(3)
C6A C7A C8A C9A -173.6(3)
C7A C8A C9A O1A 4.4(5)
C7A C8A C9A C10A -177.3(3)
O1A C9A C10A C15A -164.2(4)
C8A C9A C10A C15A 17.5(5)
O1A C9A C10A C11A 16.5(5)
C8A C9A C10A C11A -161.8(3)
C15A C10A C11A C12A 0.6(5)
C9A C10A C11A C12A 180.0(3)
C18A O2A C12A C11A -9.5(5)
C18A O2A C12A C13A 171.5(3)
C10A C11A C12A O2A -179.0(3)
C10A C11A C12A C13A 0.0(5)
C19A O3A C13A C14A 5.9(5)
C19A O3A C13A C12A -172.3(3)
O2A C12A C13A O3A -2.7(4)
C11A C12A C13A O3A 178.2(3)
O2A C12A C13A C14A 178.9(3)
C11A C12A C13A C14A -0.2(5)
O3A C13A C14A C15A -178.5(3)
C12A C13A C14A C15A -0.3(5)
C11A C10A C15A C14A -1.2(5)
C9A C10A C15A C14A 179.5(3)
C13A C14A C15A C10A 1.0(5)
C6B C1B C2B C3B -1.1(4)
C16B N1B C3B C4B 12.9(5)
C17B N1B C3B C4B 165.1(3)
C16B N1B C3B C2B -168.6(3)
C17B N1B C3B C2B -16.4(5)
C1B C2B C3B N1B -175.2(3)
C1B C2B C3B C4B 3.4(4)
N1B C3B C4B C5B 175.8(3)
C2B C3B C4B C5B -2.8(5)
C3B C4B C5B C6B -0.1(5)
C4B C5B C6B C1B 2.5(4)
C4B C5B C6B C7B -178.0(3)
C2B C1B C6B C5B -1.8(4)
C2B C1B C6B C7B 178.7(3)
C5B C6B C7B C8B 167.0(3)
C1B C6B C7B C8B -13.6(5)
C6B C7B C8B C9B -174.3(3)
C7B C8B C9B O1B -24.2(5)
C7B C8B C9B C10B 153.4(3)
O1B C9B C10B C15B -179.9(3)
C8B C9B C10B C15B 2.6(5)
O1B C9B C10B C11B 4.1(5)
C8B C9B C10B C11B -173.5(3)
C15B C10B C11B C12B 1.5(5)
C9B C10B C11B C12B 177.7(3)
C18B O2B C12B C11B -13.1(5)
C18B O2B C12B C13B 167.6(3)
C10B C11B C12B O2B 179.0(3)
C10B C11B C12B C13B -1.7(5)
C19B O3B C13B C12B -171.2(3)
C19B O3B C13B C14B 7.9(5)
O2B C12B C13B O3B -0.2(4)
C11B C12B C13B O3B -179.6(3)
O2B C12B C13B C14B -179.4(3)
C11B C12B C13B C14B 1.3(5)
O3B C13B C14B C15B -179.7(3)
C12B C13B C14B C15B -0.7(5)
C11B C10B C15B C14B -0.9(5)
C9B C10B C15B C14B -176.9(3)
C13B C14B C15B C10B 0.5(5)
C6C C1C C2C C3C 0.4(4)
C17C N1C C3C C4C -178.1(3)
C16C N1C C3C C4C -0.4(5)
C17C N1C C3C C2C 3.0(5)
C16C N1C C3C C2C -179.3(3)
C1C C2C C3C N1C 179.3(3)
C1C C2C C3C C4C 0.4(4)
N1C C3C C4C C5C -179.7(3)
C2C C3C C4C C5C -0.7(4)
C3C C4C C5C C6C 0.3(4)
C4C C5C C6C C1C 0.5(4)
C4C C5C C6C C7C 177.6(3)
C2C C1C C6C C5C -0.8(4)
C2C C1C C6C C7C -177.7(3)
C5C C6C C7C C8C 173.1(3)
C1C C6C C7C C8C -10.1(5)
C6C C7C C8C C9C 174.8(3)
C7C C8C C9C O1C -7.3(5)
C7C C8C C9C C10C 176.7(3)
O1C C9C C10C C15C 165.8(4)
C8C C9C C10C C15C -18.1(5)
O1C C9C C10C C11C -12.4(5)
C8C C9C C10C C11C 163.7(3)
C15C C10C C11C C12C 2.1(5)
C9C C10C C11C C12C -179.6(3)
C10C C11C C12C O2C 179.8(3)
C10C C11C C12C C13C -1.5(5)
C18C O2C C12C C11C 10.1(5)
C18C O2C C12C C13C -168.6(3)
C19C O3C C13C C14C -10.3(5)
C19C O3C C13C C12C 169.7(3)
C11C C12C C13C C14C 0.3(5)
O2C C12C C13C C14C 179.1(3)
C11C C12C C13C O3C -179.7(3)
O2C C12C C13C O3C -0.9(4)
O3C C13C C14C C15C -179.8(3)
C12C C13C C14C C15C 0.2(5)
C11C C10C C15C C14C -1.6(5)
C9C C10C C15C C14C -179.7(3)
C13C C14C C15C C10C 0.4(5)
C6D C1D C2D C3D 1.1(4)
C17D N1D C3D C2D 15.0(5)
C16D N1D C3D C2D 169.4(3)
C17D N1D C3D C4D -166.1(3)
C16D N1D C3D C4D -11.7(5)
C1D C2D C3D N1D 176.2(3)
C1D C2D C3D C4D -2.7(4)
N1D C3D C4D C5D -176.8(3)
C2D C3D C4D C5D 2.2(5)
C3D C4D C5D C6D 0.0(5)
C2D C1D C6D C5D 1.1(4)
C2D C1D C6D C7D -179.2(3)
C4D C5D C6D C1D -1.6(5)
C4D C5D C6D C7D 178.6(3)
C1D C6D C7D C8D 14.2(6)
C5D C6D C7D C8D -166.0(3)
C6D C7D C8D C9D 176.3(3)
C7D C8D C9D O1D 21.9(5)
C7D C8D C9D C10D -153.4(3)
O1D C9D C10D C15D 177.9(4)
C8D C9D C10D C15D -6.7(5)
O1D C9D C10D C11D -3.0(5)
C8D C9D C10D C11D 172.4(3)
C15D C10D C11D C12D 1.1(5)
C9D C10D C11D C12D -178.1(3)
C10D C11D C12D O2D 179.6(3)
C10D C11D C12D C13D -2.0(5)
C18D O2D C12D C11D 9.4(5)
C18D O2D C12D C13D -169.1(3)
C19D O3D C13D C14D -7.3(5)
C19D O3D C13D C12D 173.7(3)
C11D C12D C13D O3D -178.4(3)
O2D C12D C13D O3D 0.1(4)
C11D C12D C13D C14D 2.5(5)
O2D C12D C13D C14D -178.9(3)
O3D C13D C14D C15D 178.9(3)
C12D C13D C14D C15D -2.1(5)
C11D C10D C15D C14D -0.6(5)
C9D C10D C15D C14D 178.5(3)
C13D C14D C15D C10D 1.2(5)

loop_
_cod_related_entry_id
_cod_related_entry_database
_cod_related_entry_code
1 ChemSpider 4826207
